data_7160845
loop_
_publ_author_name
'Liu, Junpeng'
'Gao, Congyu'
'Hu, Jianfeng'
'Zhang, Wen-Xiong'
'Yang, Yong'
'Zhang, Hao'

_publ_section_title
;
 Construction of planar chiral ferrocene diketone derivatives <i>via</i> a
 cascade Pd-catalyzed asymmetric C-H arylation/&#x3b1;-arylation reaction.
;
_journal_issue 47
_journal_name_full 'Organic &amp; biomolecular chemistry'
_journal_page_first 10729
_journal_page_last 10736
_journal_paper_doi 10.1039/d5ob01301a
_journal_volume 23
_journal_year 2025
_chemical_formula_sum 'C27 H21 Fe N O3'
_chemical_formula_weight 463.30
_space_group_crystal_system monoclinic
_space_group_IT_number 14
_space_group_name_Hall '-P 2ybc'
_space_group_name_H-M_alt 'P 1 21/c 1'
_atom_sites_solution_hydrogens geom
_audit_creation_method SHELXL-2014/7
_audit_update_record
;
2025-05-05 deposited with the CCDC.	2025-11-07 downloaded from the CCDC.
;
_cell_angle_alpha 90
_cell_angle_beta 104.664(5)
_cell_angle_gamma 90
_cell_formula_units_Z 4
_cell_length_a 14.2329(10)
_cell_length_b 13.9649(12)
_cell_length_c 11.1832(8)
_cell_measurement_reflns_used 3668
_cell_measurement_temperature 296(2)
_cell_measurement_theta_max 23.67
_cell_measurement_theta_min 2.38
_cell_volume 2150.4(3)
_computing_structure_refinement 'SHELXL-2014/7 (Sheldrick, 2014)'
_diffrn_ambient_temperature 296(2)
_diffrn_measured_fraction_theta_full 1.000
_diffrn_measured_fraction_theta_max 0.987
_diffrn_measurement_device_type 'Bruker APEX-II CCD'
_diffrn_measurement_method '\f and \w scans'
_diffrn_radiation_type MoK\a
_diffrn_radiation_wavelength 0.71073
_diffrn_reflns_av_R_equivalents 0.0599
_diffrn_reflns_av_unetI/netI 0.0572
_diffrn_reflns_Laue_measured_fraction_full 1.000
_diffrn_reflns_Laue_measured_fraction_max 0.987
_diffrn_reflns_limit_h_max 19
_diffrn_reflns_limit_h_min -18
_diffrn_reflns_limit_k_max 18
_diffrn_reflns_limit_k_min -17
_diffrn_reflns_limit_l_max 14
_diffrn_reflns_limit_l_min -15
_diffrn_reflns_number 20661
_diffrn_reflns_point_group_measured_fraction_full 1.000
_diffrn_reflns_point_group_measured_fraction_max 0.987
_diffrn_reflns_theta_full 25.242
_diffrn_reflns_theta_max 28.582
_diffrn_reflns_theta_min 1.479
_exptl_absorpt_coefficient_mu 0.731
_exptl_crystal_colour yellow
_exptl_crystal_density_diffrn 1.431
_exptl_crystal_description block
_exptl_crystal_F_000 960
_exptl_crystal_size_max 0.2
_exptl_crystal_size_mid 0.2
_exptl_crystal_size_min 0.2
_refine_diff_density_max 0.562
_refine_diff_density_min -0.328
_refine_diff_density_rms 0.059
_refine_ls_extinction_method none
_refine_ls_goodness_of_fit_ref 1.002
_refine_ls_hydrogen_treatment constr
_refine_ls_matrix_type full
_refine_ls_number_parameters 290
_refine_ls_number_reflns 5419
_refine_ls_number_restraints 0
_refine_ls_restrained_S_all 1.002
_refine_ls_R_factor_all 0.0974
_refine_ls_R_factor_gt 0.0497
_refine_ls_shift/su_max 0.000
_refine_ls_shift/su_mean 0.000
_refine_ls_structure_factor_coef Fsqd
_refine_ls_weighting_details 'w=1/[\s^2^(Fo^2^)+(0.0647P)^2^+0.3297P] where P=(Fo^2^+2Fc^2^)/3'
_refine_ls_weighting_scheme calc
_refine_ls_wR_factor_gt 0.1116
_refine_ls_wR_factor_ref 0.1328
_reflns_Friedel_coverage 0.000
_reflns_number_gt 3352
_reflns_number_total 5419
_reflns_threshold_expression 'I > 2\s(I)'
_cod_data_source_file d5ob01301a2.cif
_cod_data_source_block gcy2024032601
_cod_depositor_comments 'Adding full bibliography for 7160845.cif.'
_cod_original_sg_symbol_H-M 'P 21/c'
_cod_database_code 7160845
_shelx_shelxl_version_number 2014/7
_shelx_space_group_comment
;
The symmetry employed for this shelxl refinement is uniquely defined
by the following loop, which should always be used as a source of
symmetry information in preference to the above space-group names.
They are only intended as comments.
;

loop_
_space_group_symop_operation_xyz
'x, y, z'
'-x, y+1/2, -z+1/2'
'-x, -y, -z'
'x, -y-1/2, z-1/2'

loop_
_atom_site_label
_atom_site_type_symbol
_atom_site_fract_x
_atom_site_fract_y
_atom_site_fract_z
_atom_site_U_iso_or_equiv
_atom_site_adp_type
_atom_site_occupancy
_atom_site_site_symmetry_order
_atom_site_calc_flag
_atom_site_refinement_flags_posn
_atom_site_refinement_flags_adp
_atom_site_refinement_flags_occupancy
_atom_site_disorder_assembly
_atom_site_disorder_group
Fe1 Fe 0.64193(3) 0.10808(3) 0.31972(3) 0.04202(14) Uani 1 1 d . . . . .
O1 O 0.39270(15) 0.00008(16) 0.14718(19) 0.0596(6) Uani 1 1 d . . . . .
O2 O 0.19370(15) 0.11415(15) 0.05151(18) 0.0572(6) Uani 1 1 d . . . . .
O3 O 0.0142(2) -0.0731(2) -0.3035(2) 0.0830(8) Uani 1 1 d . . . . .
N1 N 0.09561(16) 0.00216(18) -0.1268(2) 0.0494(6) Uani 1 1 d . . . . .
H8 H 0.1259 0.0545 -0.1013 0.059 Uiso 1 1 calc R U . . .
C1 C 0.6090(2) 0.0901(3) 0.1332(2) 0.0570(8) Uani 1 1 d . . . . .
H16 H 0.6182 0.0348 0.0910 0.068 Uiso 1 1 calc R U . . .
C2 C 0.6756(2) 0.1655(3) 0.1696(3) 0.0630(9) Uani 1 1 d . . . . .
H15 H 0.7370 0.1682 0.1548 0.076 Uiso 1 1 calc R U . . .
C3 C 0.6351(2) 0.2377(2) 0.2327(3) 0.0557(8) Uani 1 1 d . . . . .
H1 H 0.6645 0.2944 0.2664 0.067 Uiso 1 1 calc R U . . .
C4 C 0.54141(19) 0.2052(2) 0.2334(2) 0.0450(7) Uani 1 1 d . . . . .
C5 C 0.52499(19) 0.1144(2) 0.1732(2) 0.0440(6) Uani 1 1 d . . . . .
C6 C 0.43097(19) 0.0762(2) 0.1840(2) 0.0441(6) Uani 1 1 d . . . . .
C7 C 0.39126(18) 0.1527(2) 0.2524(2) 0.0388(6) Uani 1 1 d . . . . .
C8 C 0.45691(18) 0.2298(2) 0.2818(2) 0.0411(6) Uani 1 1 d . . . . .
C9 C 0.4376(2) 0.3073(2) 0.3479(3) 0.0517(7) Uani 1 1 d . . . . .
H14 H 0.4807 0.3584 0.3676 0.062 Uiso 1 1 calc R U . . .
C10 C 0.3511(2) 0.3063(2) 0.3841(3) 0.0593(8) Uani 1 1 d . . . . .
H2 H 0.3364 0.3580 0.4286 0.071 Uiso 1 1 calc R U . . .
C11 C 0.2865(2) 0.2310(2) 0.3560(3) 0.0532(7) Uani 1 1 d . . . . .
H3 H 0.2295 0.2330 0.3822 0.064 Uiso 1 1 calc R U . . .
C12 C 0.30506(18) 0.1520(2) 0.2889(2) 0.0432(6) Uani 1 1 d . . . . .
C13 C 0.2375(2) 0.0678(2) 0.2619(2) 0.0481(7) Uani 1 1 d . . . . .
H13 H 0.1859 0.0773 0.3033 0.058 Uiso 1 1 calc R U . . .
H4 H 0.2730 0.0107 0.2966 0.058 Uiso 1 1 calc R U . . .
C14 C 0.19191(17) 0.0507(2) 0.1251(2) 0.0422(6) Uani 1 1 d . . . . .
C15 C 0.14290(17) -0.0429(2) 0.0886(2) 0.0390(6) Uani 1 1 d . . . . .
C16 C 0.09471(18) -0.0655(2) -0.0349(2) 0.0417(6) Uani 1 1 d . . . . .
C17 C 0.0554(2) -0.0030(3) -0.2511(3) 0.0548(8) Uani 1 1 d . . . . .
C18 C 0.0660(3) 0.0874(3) -0.3195(3) 0.0709(10) Uani 1 1 d . . . . .
H5 H 0.0577 0.0731 -0.4055 0.106 Uiso 1 1 calc R U . . .
H7 H 0.1295 0.1139 -0.2863 0.106 Uiso 1 1 calc R U . . .
H6 H 0.0177 0.1328 -0.3104 0.106 Uiso 1 1 calc R U . . .
C19 C 0.0468(2) -0.1531(2) -0.0607(3) 0.0552(7) Uani 1 1 d . . . . .
H12 H 0.0144 -0.1682 -0.1417 0.066 Uiso 1 1 calc R U . . .
C20 C 0.0471(2) -0.2171(2) 0.0321(3) 0.0619(8) Uani 1 1 d . . . . .
H9 H 0.0140 -0.2748 0.0134 0.074 Uiso 1 1 calc R U . . .
C21 C 0.0950(2) -0.1979(2) 0.1518(3) 0.0578(8) Uani 1 1 d . . . . .
H10 H 0.0963 -0.2427 0.2137 0.069 Uiso 1 1 calc R U . . .
C22 C 0.14126(19) -0.1113(2) 0.1792(3) 0.0472(7) Uani 1 1 d . . . . .
H11 H 0.1726 -0.0977 0.2610 0.057 Uiso 1 1 calc R U . . .
C23 C 0.6157(2) 0.0079(3) 0.4402(3) 0.0596(8) Uani 1 1 d . . . . .
H21 H 0.5607 -0.0304 0.4288 0.071 Uiso 1 1 calc R U . . .
C24 C 0.6283(2) 0.0989(2) 0.4957(2) 0.0568(8) Uani 1 1 d . . . . .
H20 H 0.5829 0.1316 0.5270 0.068 Uiso 1 1 calc R U . . .
C25 C 0.7220(2) 0.1321(3) 0.4955(3) 0.0567(8) Uani 1 1 d . . . . .
H19 H 0.7492 0.1904 0.5266 0.068 Uiso 1 1 calc R U . . .
C26 C 0.7668(2) 0.0607(3) 0.4395(3) 0.0581(8) Uani 1 1 d . . . . .
H17 H 0.8291 0.0638 0.4277 0.070 Uiso 1 1 calc R U . . .
C27 C 0.7019(2) -0.0151(2) 0.4047(3) 0.0602(8) Uani 1 1 d . . . . .
H18 H 0.7131 -0.0710 0.3652 0.072 Uiso 1 1 calc R U . . .

loop_
_atom_site_aniso_label
_atom_site_aniso_U_11
_atom_site_aniso_U_22
_atom_site_aniso_U_33
_atom_site_aniso_U_23
_atom_site_aniso_U_13
_atom_site_aniso_U_12
Fe1 0.0426(2) 0.0526(3) 0.03265(19) 0.00221(18) 0.01294(14) 0.00033(19)
O1 0.0617(12) 0.0547(14) 0.0592(12) -0.0216(11) 0.0098(10) -0.0052(10)
O2 0.0604(12) 0.0582(14) 0.0458(11) 0.0157(10) 0.0002(9) -0.0160(10)
O3 0.116(2) 0.0825(19) 0.0436(12) -0.0128(13) 0.0078(13) -0.0010(16)
N1 0.0535(13) 0.0545(16) 0.0386(11) 0.0027(11) 0.0085(10) 0.0003(11)
C1 0.0659(18) 0.077(2) 0.0312(13) -0.0005(14) 0.0185(12) 0.0038(17)
C2 0.0620(19) 0.086(3) 0.0485(16) 0.0177(17) 0.0275(14) 0.0009(18)
C3 0.0600(18) 0.057(2) 0.0508(16) 0.0110(15) 0.0160(14) -0.0086(15)
C4 0.0484(15) 0.0495(18) 0.0364(13) 0.0067(13) 0.0095(11) -0.0037(13)
C5 0.0497(15) 0.0536(18) 0.0275(11) 0.0008(12) 0.0075(10) 0.0022(13)
C6 0.0501(15) 0.0463(18) 0.0309(12) -0.0030(12) 0.0011(11) 0.0024(13)
C7 0.0441(14) 0.0389(15) 0.0309(11) -0.0010(11) 0.0051(10) 0.0032(12)
C8 0.0435(14) 0.0401(16) 0.0358(12) 0.0032(12) 0.0027(10) -0.0008(12)
C9 0.0529(16) 0.0416(17) 0.0561(17) -0.0060(14) 0.0054(13) -0.0012(13)
C10 0.067(2) 0.049(2) 0.0605(18) -0.0137(16) 0.0136(15) 0.0052(16)
C11 0.0522(16) 0.059(2) 0.0506(16) -0.0044(15) 0.0168(13) 0.0070(15)
C12 0.0441(14) 0.0476(17) 0.0351(12) 0.0004(13) 0.0046(11) -0.0024(13)
C13 0.0483(15) 0.0565(19) 0.0380(13) 0.0021(13) 0.0083(11) -0.0050(14)
C14 0.0334(12) 0.0525(18) 0.0383(13) 0.0068(13) 0.0046(10) 0.0002(12)
C15 0.0348(12) 0.0417(16) 0.0407(13) 0.0033(12) 0.0100(10) 0.0023(11)
C16 0.0379(13) 0.0464(17) 0.0423(14) 0.0014(13) 0.0133(11) 0.0068(12)
C17 0.0575(17) 0.067(2) 0.0400(14) -0.0017(16) 0.0128(13) 0.0143(16)
C18 0.093(3) 0.076(3) 0.0456(16) 0.0106(17) 0.0219(17) 0.022(2)
C19 0.0674(19) 0.050(2) 0.0486(16) -0.0100(15) 0.0162(14) -0.0015(16)
C20 0.073(2) 0.0419(19) 0.073(2) -0.0082(17) 0.0218(17) -0.0070(16)
C21 0.0685(19) 0.047(2) 0.0608(19) 0.0082(15) 0.0214(15) -0.0013(15)
C22 0.0473(15) 0.0461(18) 0.0469(14) 0.0086(14) 0.0095(12) 0.0003(13)
C23 0.0626(19) 0.069(2) 0.0459(16) 0.0163(16) 0.0122(14) -0.0074(16)
C24 0.0643(18) 0.075(2) 0.0350(13) 0.0051(15) 0.0200(13) 0.0094(17)
C25 0.0598(18) 0.069(2) 0.0378(14) -0.0046(14) 0.0049(13) 0.0010(16)
C26 0.0500(16) 0.075(2) 0.0465(16) 0.0015(16) 0.0073(13) 0.0117(16)
C27 0.074(2) 0.054(2) 0.0507(17) 0.0006(15) 0.0115(15) 0.0066(17)

loop_
_atom_type_symbol
_atom_type_description
_atom_type_scat_dispersion_real
_atom_type_scat_dispersion_imag
_atom_type_scat_source
C C 0.0033 0.0016 'International Tables Vol C Tables 4.2.6.8 and 6.1.1.4'
H H 0.0000 0.0000 'International Tables Vol C Tables 4.2.6.8 and 6.1.1.4'
N N 0.0061 0.0033 'International Tables Vol C Tables 4.2.6.8 and 6.1.1.4'
O O 0.0106 0.0060 'International Tables Vol C Tables 4.2.6.8 and 6.1.1.4'
Fe Fe 0.3463 0.8444 'International Tables Vol C Tables 4.2.6.8 and 6.1.1.4'

loop_
_geom_angle_atom_site_label_1
_geom_angle_atom_site_label_2
_geom_angle_atom_site_label_3
_geom_angle
_geom_angle_site_symmetry_1
_geom_angle_site_symmetry_3
_geom_angle_publ_flag
C5 Fe1 C2 68.25(12) . . ?
C5 Fe1 C24 121.87(12) . . ?
C2 Fe1 C24 158.38(15) . . ?
C5 Fe1 C4 41.25(11) . . ?
C2 Fe1 C4 68.11(12) . . ?
C24 Fe1 C4 105.94(12) . . ?
C5 Fe1 C25 157.09(12) . . ?
C2 Fe1 C25 122.91(14) . . ?
C24 Fe1 C25 40.65(13) . . ?
C4 Fe1 C25 120.28(12) . . ?
C5 Fe1 C1 40.98(11) . . ?
C2 Fe1 C1 40.57(13) . . ?
C24 Fe1 C1 158.83(13) . . ?
C4 Fe1 C1 69.09(12) . . ?
C25 Fe1 C1 159.75(13) . . ?
C5 Fe1 C23 108.35(12) . . ?
C2 Fe1 C23 160.07(15) . . ?
C24 Fe1 C23 40.41(12) . . ?
C4 Fe1 C23 123.20(12) . . ?
C25 Fe1 C23 68.08(13) . . ?
C1 Fe1 C23 123.97(14) . . ?
C5 Fe1 C27 125.09(13) . . ?
C2 Fe1 C27 124.08(14) . . ?
C24 Fe1 C27 68.11(13) . . ?
C4 Fe1 C27 160.79(12) . . ?
C25 Fe1 C27 67.92(13) . . ?
C1 Fe1 C27 109.46(13) . . ?
C23 Fe1 C27 40.61(13) . . ?
C5 Fe1 C26 161.07(12) . . ?
C2 Fe1 C26 108.79(13) . . ?
C24 Fe1 C26 67.98(12) . . ?
C4 Fe1 C26 156.71(13) . . ?
C25 Fe1 C26 40.51(12) . . ?
C1 Fe1 C26 124.60(12) . . ?
C23 Fe1 C26 67.66(13) . . ?
C27 Fe1 C26 39.87(13) . . ?
C5 Fe1 C3 69.21(12) . . ?
C2 Fe1 C3 41.21(13) . . ?
C24 Fe1 C3 120.82(13) . . ?
C4 Fe1 C3 40.48(11) . . ?
C25 Fe1 C3 105.14(14) . . ?
C1 Fe1 C3 69.57(13) . . ?
C23 Fe1 C3 157.80(13) . . ?
C27 Fe1 C3 158.39(13) . . ?
C26 Fe1 C3 121.77(13) . . ?
C17 N1 C16 129.3(3) . . ?
C17 N1 H8 115.3 . . ?
C16 N1 H8 115.3 . . ?
C2 C1 C5 106.8(3) . . ?
C2 C1 Fe1 69.36(16) . . ?
C5 C1 Fe1 68.98(14) . . ?
C2 C1 H16 126.6 . . ?
C5 C1 H16 126.6 . . ?
Fe1 C1 H16 126.6 . . ?
C1 C2 C3 110.1(3) . . ?
C1 C2 Fe1 70.07(16) . . ?
C3 C2 Fe1 70.16(16) . . ?
C1 C2 H15 125.0 . . ?
C3 C2 H15 125.0 . . ?
Fe1 C2 H15 126.4 . . ?
C4 C3 C2 106.0(3) . . ?
C4 C3 Fe1 69.14(17) . . ?
C2 C3 Fe1 68.63(18) . . ?
C4 C3 H1 127.0 . . ?
C2 C3 H1 127.0 . . ?
Fe1 C3 H1 126.8 . . ?
C3 C4 C5 109.0(3) . . ?
C3 C4 C8 141.7(3) . . ?
C5 C4 C8 109.2(2) . . ?
C3 C4 Fe1 70.38(17) . . ?
C5 C4 Fe1 69.04(15) . . ?
C8 C4 Fe1 121.46(17) . . ?
C1 C5 C4 108.1(3) . . ?
C1 C5 C6 142.5(3) . . ?
C4 C5 C6 109.1(2) . . ?
C1 C5 Fe1 70.04(15) . . ?
C4 C5 Fe1 69.71(15) . . ?
C6 C5 Fe1 119.72(17) . . ?
O1 C6 C5 128.8(3) . . ?
O1 C6 C7 126.8(3) . . ?
C5 C6 C7 104.5(2) . . ?
C12 C7 C8 121.4(2) . . ?
C12 C7 C6 128.2(3) . . ?
C8 C7 C6 110.4(2) . . ?
C9 C8 C7 121.0(2) . . ?
C9 C8 C4 132.1(3) . . ?
C7 C8 C4 106.8(2) . . ?
C8 C9 C10 117.4(3) . . ?
C8 C9 H14 121.3 . . ?
C10 C9 H14 121.3 . . ?
C11 C10 C9 122.0(3) . . ?
C11 C10 H2 119.0 . . ?
C9 C10 H2 119.0 . . ?
C10 C11 C12 121.2(3) . . ?
C10 C11 H3 119.4 . . ?
C12 C11 H3 119.4 . . ?
C7 C12 C11 117.0(3) . . ?
C7 C12 C13 121.1(3) . . ?
C11 C12 C13 121.9(2) . . ?
C12 C13 C14 114.4(2) . . ?
C12 C13 H13 108.7 . . ?
C14 C13 H13 108.7 . . ?
C12 C13 H4 108.7 . . ?
C14 C13 H4 108.7 . . ?
H13 C13 H4 107.6 . . ?
O2 C14 C15 122.9(2) . . ?
O2 C14 C13 119.4(3) . . ?
C15 C14 C13 117.6(2) . . ?
C22 C15 C16 117.6(3) . . ?
C22 C15 C14 119.6(2) . . ?
C16 C15 C14 122.7(2) . . ?
C19 C16 N1 122.4(2) . . ?
C19 C16 C15 119.2(3) . . ?
N1 C16 C15 118.4(2) . . ?
O3 C17 N1 124.1(3) . . ?
O3 C17 C18 122.0(3) . . ?
N1 C17 C18 113.9(3) . . ?
C17 C18 H5 109.5 . . ?
C17 C18 H7 109.5 . . ?
H5 C18 H7 109.5 . . ?
C17 C18 H6 109.5 . . ?
H5 C18 H6 109.5 . . ?
H7 C18 H6 109.5 . . ?
C20 C19 C16 120.5(3) . . ?
C20 C19 H12 119.7 . . ?
C16 C19 H12 119.7 . . ?
C21 C20 C19 121.3(3) . . ?
C21 C20 H9 119.3 . . ?
C19 C20 H9 119.3 . . ?
C20 C21 C22 118.9(3) . . ?
C20 C21 H10 120.5 . . ?
C22 C21 H10 120.5 . . ?
C21 C22 C15 122.3(3) . . ?
C21 C22 H11 118.8 . . ?
C15 C22 H11 118.8 . . ?
C24 C23 C27 107.8(3) . . ?
C24 C23 Fe1 69.35(17) . . ?
C27 C23 Fe1 69.84(18) . . ?
C24 C23 H21 126.1 . . ?
C27 C23 H21 126.1 . . ?
Fe1 C23 H21 126.3 . . ?
C23 C24 C25 108.1(3) . . ?
C23 C24 Fe1 70.24(16) . . ?
C25 C24 Fe1 69.87(16) . . ?
C23 C24 H20 125.9 . . ?
C25 C24 H20 125.9 . . ?
Fe1 C24 H20 125.5 . . ?
C26 C25 C24 107.5(3) . . ?
C26 C25 Fe1 70.14(16) . . ?
C24 C25 Fe1 69.48(16) . . ?
C26 C25 H19 126.2 . . ?
C24 C25 H19 126.2 . . ?
Fe1 C25 H19 125.7 . . ?
C27 C26 C25 108.6(3) . . ?
C27 C26 Fe1 70.05(17) . . ?
C25 C26 Fe1 69.35(16) . . ?
C27 C26 H17 125.7 . . ?
C25 C26 H17 125.7 . . ?
Fe1 C26 H17 126.5 . . ?
C26 C27 C23 108.0(3) . . ?
C26 C27 Fe1 70.07(18) . . ?
C23 C27 Fe1 69.56(18) . . ?
C26 C27 H18 126.0 . . ?
C23 C27 H18 126.0 . . ?
Fe1 C27 H18 125.9 . . ?

loop_
_geom_bond_atom_site_label_1
_geom_bond_atom_site_label_2
_geom_bond_distance
_geom_bond_site_symmetry_2
_geom_bond_publ_flag
Fe1 C5 2.021(2) . ?
Fe1 C2 2.025(3) . ?
Fe1 C24 2.029(3) . ?
Fe1 C4 2.030(3) . ?
Fe1 C25 2.035(3) . ?
Fe1 C1 2.035(3) . ?
Fe1 C23 2.041(3) . ?
Fe1 C27 2.045(3) . ?
Fe1 C26 2.045(3) . ?
Fe1 C3 2.046(3) . ?
O1 C6 1.217(3) . ?
O2 C14 1.214(3) . ?
O3 C17 1.214(4) . ?
N1 C17 1.364(3) . ?
N1 C16 1.398(3) . ?
N1 H8 0.8600 . ?
C1 C2 1.408(5) . ?
C1 C5 1.420(4) . ?
C1 H16 0.9300 . ?
C2 C3 1.433(5) . ?
C2 H15 0.9300 . ?
C3 C4 1.410(4) . ?
C3 H1 0.9300 . ?
C4 C5 1.427(4) . ?
C4 C8 1.479(4) . ?
C5 C6 1.474(4) . ?
C6 C7 1.505(4) . ?
C7 C12 1.387(4) . ?
C7 C8 1.409(4) . ?
C8 C9 1.378(4) . ?
C9 C10 1.389(4) . ?
C9 H14 0.9300 . ?
C10 C11 1.380(4) . ?
C10 H2 0.9300 . ?
C11 C12 1.397(4) . ?
C11 H3 0.9300 . ?
C12 C13 1.501(4) . ?
C13 C14 1.522(3) . ?
C13 H13 0.9700 . ?
C13 H4 0.9700 . ?
C14 C15 1.490(4) . ?
C15 C22 1.396(4) . ?
C15 C16 1.414(4) . ?
C16 C19 1.396(4) . ?
C17 C18 1.503(5) . ?
C18 H5 0.9600 . ?
C18 H7 0.9600 . ?
C18 H6 0.9600 . ?
C19 C20 1.369(4) . ?
C19 H12 0.9300 . ?
C20 C21 1.366(4) . ?
C20 H9 0.9300 . ?
C21 C22 1.374(4) . ?
C21 H10 0.9300 . ?
C22 H11 0.9300 . ?
C23 C24 1.406(4) . ?
C23 C27 1.418(4) . ?
C23 H21 0.9300 . ?
C24 C25 1.412(4) . ?
C24 H20 0.9300 . ?
C25 C26 1.412(4) . ?
C25 H19 0.9300 . ?
C26 C27 1.395(4) . ?
C26 H17 0.9300 . ?
C27 H18 0.9300 . ?

loop_
_geom_hbond_atom_site_label_D
_geom_hbond_atom_site_label_H
_geom_hbond_atom_site_label_A
_geom_hbond_distance_DH
_geom_hbond_distance_HA
_geom_hbond_distance_DA
_geom_hbond_angle_DHA
_geom_hbond_site_symmetry_A
C19 H12 O3 0.93 2.24 2.863(4) 123.4 .
N1 H8 O2 0.86 1.93 2.639(3) 139.3 .
C19 H12 O3 0.93 2.24 2.863(4) 123.4 .
N1 H8 O2 0.86 1.93 2.639(3) 139.3 .
N1 H8 O2 0.86 1.93 2.639(3) 139.3 .
C19 H12 O3 0.93 2.24 2.863(4) 123.4 .
N1 H8 O2 0.86 1.93 2.639(3) 139.3 .
C19 H12 O3 0.93 2.24 2.863(4) 123.4 .
N1 H8 O2 0.86 1.93 2.639(3) 139.3 .
C19 H12 O3 0.93 2.24 2.863(4) 123.4 .

loop_
_geom_torsion_atom_site_label_1
_geom_torsion_atom_site_label_2
_geom_torsion_atom_site_label_3
_geom_torsion_atom_site_label_4
_geom_torsion
_geom_torsion_site_symmetry_1
_geom_torsion_site_symmetry_2
_geom_torsion_site_symmetry_3
_geom_torsion_site_symmetry_4
_geom_torsion_publ_flag
C5 C1 C2 C3 0.2(3) . . . . ?
Fe1 C1 C2 C3 -58.9(2) . . . . ?
C5 C1 C2 Fe1 59.05(19) . . . . ?
C1 C2 C3 C4 -0.5(3) . . . . ?
Fe1 C2 C3 C4 -59.34(19) . . . . ?
C1 C2 C3 Fe1 58.8(2) . . . . ?
C2 C3 C4 C5 0.6(3) . . . . ?
Fe1 C3 C4 C5 -58.37(18) . . . . ?
C2 C3 C4 C8 175.3(3) . . . . ?
Fe1 C3 C4 C8 116.3(4) . . . . ?
C2 C3 C4 Fe1 59.0(2) . . . . ?
C2 C1 C5 C4 0.2(3) . . . . ?
Fe1 C1 C5 C4 59.53(18) . . . . ?
C2 C1 C5 C6 -172.4(3) . . . . ?
Fe1 C1 C5 C6 -113.2(4) . . . . ?
C2 C1 C5 Fe1 -59.3(2) . . . . ?
C3 C4 C5 C1 -0.6(3) . . . . ?
C8 C4 C5 C1 -177.0(2) . . . . ?
Fe1 C4 C5 C1 -59.74(18) . . . . ?
C3 C4 C5 C6 174.7(2) . . . . ?
C8 C4 C5 C6 -1.7(3) . . . . ?
Fe1 C4 C5 C6 115.56(19) . . . . ?
C3 C4 C5 Fe1 59.18(19) . . . . ?
C8 C4 C5 Fe1 -117.29(19) . . . . ?
C1 C5 C6 O1 -5.6(6) . . . . ?
C4 C5 C6 O1 -178.2(3) . . . . ?
Fe1 C5 C6 O1 -101.2(3) . . . . ?
C1 C5 C6 C7 174.2(3) . . . . ?
C4 C5 C6 C7 1.6(3) . . . . ?
Fe1 C5 C6 C7 78.5(2) . . . . ?
O1 C6 C7 C12 1.1(4) . . . . ?
C5 C6 C7 C12 -178.7(2) . . . . ?
O1 C6 C7 C8 179.0(3) . . . . ?
C5 C6 C7 C8 -0.8(3) . . . . ?
C12 C7 C8 C9 0.0(4) . . . . ?
C6 C7 C8 C9 -178.0(2) . . . . ?
C12 C7 C8 C4 177.8(2) . . . . ?
C6 C7 C8 C4 -0.2(3) . . . . ?
C3 C4 C8 C9 4.0(6) . . . . ?
C5 C4 C8 C9 178.7(3) . . . . ?
Fe1 C4 C8 C9 102.0(3) . . . . ?
C3 C4 C8 C7 -173.4(3) . . . . ?
C5 C4 C8 C7 1.2(3) . . . . ?
Fe1 C4 C8 C7 -75.4(2) . . . . ?
C7 C8 C9 C10 -0.1(4) . . . . ?
C4 C8 C9 C10 -177.3(3) . . . . ?
C8 C9 C10 C11 0.2(4) . . . . ?
C9 C10 C11 C12 -0.3(5) . . . . ?
C8 C7 C12 C11 0.0(4) . . . . ?
C6 C7 C12 C11 177.6(2) . . . . ?
C8 C7 C12 C13 -177.4(2) . . . . ?
C6 C7 C12 C13 0.2(4) . . . . ?
C10 C11 C12 C7 0.2(4) . . . . ?
C10 C11 C12 C13 177.5(3) . . . . ?
C7 C12 C13 C14 -65.4(3) . . . . ?
C11 C12 C13 C14 117.3(3) . . . . ?
C12 C13 C14 O2 -16.5(4) . . . . ?
C12 C13 C14 C15 166.1(2) . . . . ?
O2 C14 C15 C22 -178.0(3) . . . . ?
C13 C14 C15 C22 -0.7(4) . . . . ?
O2 C14 C15 C16 0.2(4) . . . . ?
C13 C14 C15 C16 177.4(2) . . . . ?
C17 N1 C16 C19 -1.5(4) . . . . ?
C17 N1 C16 C15 179.6(3) . . . . ?
C22 C15 C16 C19 1.0(4) . . . . ?
C14 C15 C16 C19 -177.1(2) . . . . ?
C22 C15 C16 N1 180.0(2) . . . . ?
C14 C15 C16 N1 1.8(4) . . . . ?
C16 N1 C17 O3 -3.6(5) . . . . ?
C16 N1 C17 C18 176.1(3) . . . . ?
N1 C16 C19 C20 -179.5(3) . . . . ?
C15 C16 C19 C20 -0.6(4) . . . . ?
C16 C19 C20 C21 -0.9(5) . . . . ?
C19 C20 C21 C22 1.9(5) . . . . ?
C20 C21 C22 C15 -1.5(5) . . . . ?
C16 C15 C22 C21 0.0(4) . . . . ?
C14 C15 C22 C21 178.2(3) . . . . ?
C27 C23 C24 C25 -0.4(3) . . . . ?
Fe1 C23 C24 C25 -59.8(2) . . . . ?
C27 C23 C24 Fe1 59.5(2) . . . . ?
C23 C24 C25 C26 0.0(3) . . . . ?
Fe1 C24 C25 C26 -60.1(2) . . . . ?
C23 C24 C25 Fe1 60.1(2) . . . . ?
C24 C25 C26 C27 0.4(3) . . . . ?
Fe1 C25 C26 C27 -59.3(2) . . . . ?
C24 C25 C26 Fe1 59.7(2) . . . . ?
C25 C26 C27 C23 -0.6(3) . . . . ?
Fe1 C26 C27 C23 -59.5(2) . . . . ?
C25 C26 C27 Fe1 58.8(2) . . . . ?
C24 C23 C27 C26 0.6(3) . . . . ?
Fe1 C23 C27 C26 59.8(2) . . . . ?
C24 C23 C27 Fe1 -59.2(2) . . . . ?
